data_4348671
loop_
_publ_author_name
'Abherv\'e, Alexandre'
'Recio-Carretero, Mar\'ia Jos\'e'
'L\'opez-Jord\`a, Maurici'
'Clemente-Juan, Juan Modesto'
'Canet-Ferrer, Josep'
'Cantarero, Andr\'es'
'Clemente-Le\'on, Miguel'
'Coronado, Eugenio'

_publ_section_title
;
 Nonanuclear Spin-Crossover Complex Containing Iron(II) and Iron(III)
 Based on a 2,6-Bis(pyrazol-1-yl)pyridine Ligand Functionalized with a
 Carboxylate Group.
;
_journal_issue 18
_journal_name_full 'Inorganic chemistry'
_journal_page_first 9361
_journal_page_last 9367
_journal_paper_doi 10.1021/acs.inorgchem.6b01508
_journal_volume 55
_journal_year 2016
_chemical_formula_sum 'C162 H138 Cl8 Fe9 N60 O66'
_chemical_formula_weight 4767.57
_space_group_crystal_system hexagonal
_space_group_IT_number 176
_space_group_name_Hall '-P 6c'
_space_group_name_H-M_alt 'P 63/m'
_atom_sites_solution_hydrogens geom
_audit_creation_method SHELXL-2013
_cell_angle_alpha 90
_cell_angle_beta 90
_cell_angle_gamma 120
_cell_formula_units_Z 2
_cell_length_a 18.1644(6)
_cell_length_b 18.1644(6)
_cell_length_c 48.1237(10)
_cell_measurement_reflns_used 6581
_cell_measurement_temperature 120(2)
_cell_measurement_theta_max 20.9220
_cell_measurement_theta_min 3.0750
_cell_volume 13750.9(7)
_computing_structure_refinement 'SHELXL-2013 (Sheldrick, 2013)'
_diffrn_ambient_temperature 120(2)
_diffrn_detector_area_resol_mean 16.0267
_diffrn_measured_fraction_theta_full 0.997
_diffrn_measured_fraction_theta_max 0.983
_diffrn_measurement_device_type 'SuperNova, Single source at offset, Sapphire3'
_diffrn_radiation_type MoK\a
_diffrn_radiation_wavelength 0.71073
_diffrn_reflns_av_R_equivalents 0.1542
_diffrn_reflns_av_unetI/netI 0.1221
_diffrn_reflns_Laue_measured_fraction_full 0.997
_diffrn_reflns_Laue_measured_fraction_max 0.983
_diffrn_reflns_limit_h_max 22
_diffrn_reflns_limit_h_min -14
_diffrn_reflns_limit_k_max 19
_diffrn_reflns_limit_k_min -22
_diffrn_reflns_limit_l_max 60
_diffrn_reflns_limit_l_min -58
_diffrn_reflns_number 79824
_diffrn_reflns_point_group_measured_fraction_full 0.997
_diffrn_reflns_point_group_measured_fraction_max 0.983
_diffrn_reflns_theta_full 25.242
_diffrn_reflns_theta_max 26.394
_diffrn_reflns_theta_min 3.084
_diffrn_source 'SuperNova (Mo) X-ray Source'
_exptl_absorpt_coefficient_mu 0.612
_exptl_absorpt_correction_T_max 1.00000
_exptl_absorpt_correction_T_min 0.87008
_exptl_absorpt_correction_type multi-scan
_exptl_absorpt_process_details
;

CrysAlisPro, Agilent Technologies,

Version 1.171.37.33 (release 27-03-2014 CrysAlis171 .NET)

(compiled Mar 27 2014,17:12:48)

Empirical absorption correction using spherical harmonics,

 implemented in SCALE3 ABSPACK scaling algorithm.

;
_exptl_crystal_colour red
_exptl_crystal_density_diffrn 1.151
_exptl_crystal_description prism
_exptl_crystal_F_000 4856
_exptl_crystal_size_max 0.250
_exptl_crystal_size_mid 0.060
_exptl_crystal_size_min 0.040
_refine_diff_density_max 0.607
_refine_diff_density_min -0.508
_refine_diff_density_rms 0.092
_refine_ls_extinction_method none
_refine_ls_goodness_of_fit_ref 0.833
_refine_ls_hydrogen_treatment constr
_refine_ls_matrix_type full
_refine_ls_number_parameters 462
_refine_ls_number_reflns 9361
_refine_ls_number_restraints 0
_refine_ls_restrained_S_all 0.833
_refine_ls_R_factor_all 0.1382
_refine_ls_R_factor_gt 0.0672
_refine_ls_shift/su_max 0.021
_refine_ls_shift/su_mean 0.004
_refine_ls_structure_factor_coef Fsqd
_refine_ls_weighting_details 'w=1/[\s^2^(Fo^2^)+(0.2000P)^2^] where P=(Fo^2^+2Fc^2^)/3'
_refine_ls_weighting_scheme calc
_refine_ls_wR_factor_gt 0.2067
_refine_ls_wR_factor_ref 0.2664
_reflns_Friedel_coverage 0.000
_reflns_number_gt 5140
_reflns_number_total 9361
_reflns_threshold_expression 'I > 2\s(I)'
_cod_data_source_file ic6b01508_si_001.cif
_cod_data_source_block shelx
_cod_original_cell_volume 13750.9(10)
_cod_database_code 4348671
_shelx_space_group_comment
;

The symmetry employed for this shelxl refinement is uniquely defined

by the following loop, which should always be used as a source of

symmetry information in preference to the above space-group names.

They are only intended as comments.

;
_shelx_estimated_absorpt_t_min 0.862
_shelx_estimated_absorpt_t_max 0.976
_shelxl_version_number 2013-4

loop_
_space_group_symop_operation_xyz
'x, y, z'
'-x, -y, z+1/2'
'-y, x-y, z'
'-x+y, -x, z'
'x-y, x, z+1/2'
'y, -x+y, z+1/2'
'-x, -y, -z'
'x, y, -z-1/2'
'y, -x+y, -z'
'x-y, x, -z'
'-x+y, -x, -z-1/2'
'-y, x-y, -z-1/2'

loop_
_atom_site_label
_atom_site_type_symbol
_atom_site_fract_x
_atom_site_fract_y
_atom_site_fract_z
_atom_site_U_iso_or_equiv
_atom_site_adp_type
_atom_site_occupancy
_atom_site_site_symmetry_order
_atom_site_calc_flag
_atom_site_refinement_flags_posn
_atom_site_refinement_flags_adp
_atom_site_refinement_flags_occupancy
C1 C 0.3963(3) 0.3039(3) 0.57751(10) 0.0275(12) Uani 1 1 d . . .
H1 H 0.3841 0.2997 0.5586 0.033 Uiso 1 1 calc R U .
C2 C 0.4167(4) 0.3757(4) 0.59379(11) 0.0365(14) Uani 1 1 d . . .
H2 H 0.4193 0.4257 0.5879 0.044 Uiso 1 1 calc R U .
C3 C 0.4320(3) 0.3577(4) 0.61980(11) 0.0299(13) Uani 1 1 d . . .
H3 H 0.4475 0.3931 0.6352 0.036 Uiso 1 1 calc R U .
C4 C 0.4325(3) 0.2274(3) 0.63851(10) 0.0242(11) Uani 1 1 d . . .
C5 C 0.4584(3) 0.2508(3) 0.66575(9) 0.0256(12) Uani 1 1 d . . .
H5 H 0.4650 0.3008 0.6734 0.031 Uiso 1 1 calc R U .
C6 C 0.4738(3) 0.1952(4) 0.68094(9) 0.0281(13) Uani 1 1 d . . .
C7 C 0.4604(3) 0.1190(4) 0.67016(10) 0.0302(13) Uani 1 1 d . . .
H7 H 0.4702 0.0816 0.6805 0.036 Uiso 1 1 calc R U .
C8 C 0.4317(3) 0.1016(3) 0.64322(10) 0.0263(12) Uani 1 1 d . . .
C9 C 0.4152(4) -0.0442(4) 0.63461(11) 0.0364(14) Uani 1 1 d . . .
H9 H 0.4319 -0.0567 0.6514 0.044 Uiso 1 1 calc R U .
C10 C 0.3882(4) -0.0944(4) 0.61107(12) 0.0403(15) Uani 1 1 d . . .
H10 H 0.3824 -0.1479 0.6089 0.048 Uiso 1 1 calc R U .
C11 C 0.3714(4) -0.0495(4) 0.59136(11) 0.0334(14) Uani 1 1 d . . .
H11 H 0.3532 -0.0688 0.5734 0.040 Uiso 1 1 calc R U .
C12 C 0.5132(4) 0.2229(4) 0.70978(10) 0.0315(14) Uani 1 1 d . . .
C13 C 0.2053(4) 0.0489(4) 0.62007(11) 0.0320(13) Uani 1 1 d . . .
H13 H 0.2212 0.0571 0.6387 0.038 Uiso 1 1 calc R U .
C14 C 0.1216(4) 0.0077(4) 0.61089(11) 0.0356(14) Uani 1 1 d . . .
H14 H 0.0729 -0.0161 0.6218 0.043 Uiso 1 1 calc R U .
C15 C 0.1255(4) 0.0091(4) 0.58247(11) 0.0324(13) Uani 1 1 d . . .
H15 H 0.0797 -0.0136 0.5703 0.039 Uiso 1 1 calc R U .
C16 C 0.2506(3) 0.0655(3) 0.55002(10) 0.0272(12) Uani 1 1 d . . .
C17 C 0.2144(4) 0.0483(3) 0.52419(10) 0.0262(12) Uani 1 1 d . . .
H17 H 0.1562 0.0260 0.5218 0.031 Uiso 1 1 calc R U .
C18 C 0.2686(4) 0.0659(3) 0.50157(10) 0.0287(13) Uani 1 1 d . . .
C19 C 0.3548(3) 0.0993(3) 0.50481(10) 0.0273(12) Uani 1 1 d . . .
H19 H 0.3907 0.1102 0.4897 0.033 Uiso 1 1 calc R U .
C20 C 0.3850(3) 0.1157(3) 0.53173(10) 0.0244(12) Uani 1 1 d . . .
C21 C 0.5419(3) 0.1710(3) 0.52547(10) 0.0277(12) Uani 1 1 d . . .
H21 H 0.5462 0.1659 0.5064 0.033 Uiso 1 1 calc R U .
C22 C 0.6069(4) 0.1999(4) 0.54465(11) 0.0306(13) Uani 1 1 d . . .
H22 H 0.6637 0.2178 0.5411 0.037 Uiso 1 1 calc R U .
C23 C 0.5700(4) 0.1967(3) 0.57073(10) 0.0283(12) Uani 1 1 d . . .
H23 H 0.5997 0.2133 0.5874 0.034 Uiso 1 1 calc R U .
C24 C 0.2297(4) 0.0484(3) 0.47269(11) 0.0312(13) Uani 1 1 d . . .
C100 C 0.1790(7) 0.3351(6) 0.61215(16) 0.088(3) Uani 1 1 d . . .
H10A H 0.1790 0.3441 0.5925 0.132 Uiso 1 1 calc R U .
H10B H 0.2218 0.3863 0.6208 0.132 Uiso 1 1 calc R U .
H10C H 0.1243 0.3200 0.6197 0.132 Uiso 1 1 calc R U .
C101 C 0.1972(4) 0.2659(4) 0.61739(13) 0.0426(16) Uani 1 1 d . . .
C102 C 0.2019(6) 0.2436(6) 0.64704(13) 0.075(3) Uani 1 1 d . . .
H10D H 0.2143 0.1981 0.6477 0.113 Uiso 1 1 calc R U .
H10E H 0.1485 0.2262 0.6560 0.113 Uiso 1 1 calc R U .
H10F H 0.2461 0.2924 0.6564 0.113 Uiso 1 1 calc R U .
N1 N 0.3965(3) 0.2430(3) 0.59249(8) 0.0265(10) Uani 1 1 d . . .
N2 N 0.4201(3) 0.2771(3) 0.61880(8) 0.0280(10) Uani 1 1 d . . .
N3 N 0.4194(3) 0.1552(3) 0.62749(8) 0.0246(10) Uani 1 1 d . . .
N4 N 0.4123(3) 0.0282(3) 0.62811(8) 0.0293(11) Uani 1 1 d . . .
N5 N 0.3843(3) 0.0238(3) 0.60100(8) 0.0299(11) Uani 1 1 d . . .
N6 N 0.2595(3) 0.0750(3) 0.59914(8) 0.0262(10) Uani 1 1 d . . .
N7 N 0.2083(3) 0.0495(3) 0.57560(8) 0.0281(10) Uani 1 1 d . . .
N8 N 0.3346(3) 0.0997(3) 0.55389(8) 0.0252(10) Uani 1 1 d . . .
N9 N 0.4699(3) 0.1515(3) 0.53999(8) 0.0258(10) Uani 1 1 d . . .
N10 N 0.4865(3) 0.1666(3) 0.56813(7) 0.0234(10) Uani 1 1 d . . .
O1 O 0.5117(2) 0.2863(2) 0.71996(6) 0.0307(9) Uani 1 1 d . . .
O2 O 0.1560(3) 0.0297(2) 0.46858(7) 0.0339(9) Uani 1 1 d . . .
O3 O 0.2834(3) 0.0540(3) 0.45328(7) 0.0392(10) Uani 1 1 d . . .
H3A H 0.2600 0.0441 0.4381 0.059 Uiso 1 1 calc R U .
O4 O 0.4923(4) 0.4056(4) 0.7500 0.0406(14) Uani 1 2 d S T P
O5 O 0.6667 0.3333 0.7500 0.0243(19) Uani 1 6 d S T P
O6 O 0.5445(2) 0.1820(2) 0.72013(7) 0.0291(9) Uani 1 1 d . . .
O7 O 0.2889(4) 0.9048(3) 0.48745(9) 0.0800(19) Uani 1 1 d . . .
O8 O 0.2537(3) 0.8888(3) 0.53456(8) 0.0521(13) Uani 1 1 d . . .
O9 O 0.2963(3) 0.7999(3) 0.51299(10) 0.0602(13) Uani 1 1 d . . .
O10 O 0.3952(3) 0.9459(4) 0.52103(11) 0.0818(19) Uani 1 1 d . . .
O11 O 0.6238(2) 0.2467(2) 0.63483(7) 0.0349(9) Uani 1 1 d . . .
O12 O 0.6667 0.3333 0.67460(10) 0.0248(14) Uani 1 3 d S T P
O100 O 0.2066(3) 0.2271(3) 0.59849(8) 0.0406(10) Uani 1 1 d . . .
Cl1 Cl 0.30833(11) 0.88439(10) 0.51411(3) 0.0443(4) Uani 1 1 d . . .
Cl2 Cl 0.6667 0.3333 0.64462(4) 0.0274(5) Uani 1 3 d S T P
Fe1 Fe 0.38091(5) 0.12740(5) 0.59019(2) 0.0239(2) Uani 1 1 d . . .
Fe2 Fe 0.58229(7) 0.36725(7) 0.7500 0.0259(3) Uani 1 2 d S T P

loop_
_atom_site_aniso_label
_atom_site_aniso_U_11
_atom_site_aniso_U_22
_atom_site_aniso_U_33
_atom_site_aniso_U_23
_atom_site_aniso_U_13
_atom_site_aniso_U_12
C1 0.025(3) 0.033(3) 0.018(2) 0.001(2) -0.004(2) 0.010(3)
C2 0.047(4) 0.037(3) 0.035(3) 0.002(3) -0.005(3) 0.027(3)
C3 0.027(3) 0.036(3) 0.029(3) -0.007(3) -0.006(2) 0.017(3)
C4 0.024(3) 0.027(3) 0.019(2) -0.001(2) 0.001(2) 0.011(2)
C5 0.030(3) 0.031(3) 0.016(2) -0.005(2) -0.005(2) 0.015(3)
C6 0.032(3) 0.034(3) 0.012(2) -0.001(2) -0.005(2) 0.012(3)
C7 0.034(3) 0.033(3) 0.020(3) 0.000(2) -0.002(2) 0.014(3)
C8 0.030(3) 0.032(3) 0.017(2) -0.005(2) -0.003(2) 0.016(3)
C9 0.044(4) 0.037(4) 0.029(3) 0.002(3) -0.004(3) 0.021(3)
C10 0.049(4) 0.030(3) 0.043(3) -0.005(3) -0.006(3) 0.021(3)
C11 0.037(3) 0.038(4) 0.021(3) -0.008(2) -0.002(2) 0.016(3)
C12 0.027(3) 0.041(4) 0.014(2) 0.001(2) 0.005(2) 0.008(3)
C13 0.035(3) 0.038(3) 0.022(3) -0.002(2) 0.004(2) 0.017(3)
C14 0.028(3) 0.042(4) 0.034(3) 0.002(3) 0.006(3) 0.016(3)
C15 0.028(3) 0.037(3) 0.033(3) -0.004(3) 0.000(2) 0.017(3)
C16 0.031(3) 0.028(3) 0.024(3) 0.000(2) 0.000(2) 0.015(3)
C17 0.033(3) 0.023(3) 0.022(3) -0.004(2) -0.004(2) 0.013(3)
C18 0.038(3) 0.028(3) 0.021(3) -0.006(2) -0.010(2) 0.017(3)
C19 0.030(3) 0.034(3) 0.016(2) -0.005(2) -0.004(2) 0.014(3)
C20 0.028(3) 0.024(3) 0.019(2) -0.002(2) -0.005(2) 0.011(2)
C21 0.031(3) 0.030(3) 0.018(2) -0.002(2) 0.000(2) 0.012(3)
C22 0.023(3) 0.034(3) 0.034(3) 0.003(3) 0.003(2) 0.013(3)
C23 0.037(3) 0.031(3) 0.018(2) -0.001(2) -0.006(2) 0.018(3)
C24 0.039(4) 0.022(3) 0.027(3) 0.004(2) 0.000(3) 0.011(3)
C100 0.143(9) 0.097(7) 0.062(5) -0.002(5) 0.003(5) 0.089(7)
C101 0.045(4) 0.053(4) 0.037(3) 0.009(3) 0.009(3) 0.030(4)
C102 0.103(7) 0.115(8) 0.031(4) -0.006(4) -0.002(4) 0.073(6)
N1 0.028(3) 0.036(3) 0.014(2) -0.0029(19) -0.0035(18) 0.014(2)
N2 0.036(3) 0.032(3) 0.018(2) -0.0063(19) -0.0057(19) 0.019(2)
N3 0.030(3) 0.034(3) 0.0131(19) -0.0024(18) -0.0020(18) 0.018(2)
N4 0.037(3) 0.030(3) 0.016(2) -0.0054(19) -0.0061(19) 0.014(2)
N5 0.033(3) 0.033(3) 0.021(2) -0.004(2) -0.0034(19) 0.015(2)
N6 0.024(2) 0.032(3) 0.021(2) -0.0041(19) -0.0033(19) 0.012(2)
N7 0.027(3) 0.035(3) 0.022(2) -0.008(2) -0.0012(19) 0.015(2)
N8 0.025(3) 0.030(3) 0.021(2) -0.0011(19) 0.0010(19) 0.014(2)
N9 0.024(2) 0.037(3) 0.015(2) -0.0021(18) -0.0020(18) 0.014(2)
N10 0.026(2) 0.034(3) 0.0106(19) -0.0033(18) -0.0037(17) 0.016(2)
O1 0.033(2) 0.041(2) 0.0163(17) -0.0048(16) -0.0034(15) 0.017(2)
O2 0.033(2) 0.034(2) 0.031(2) -0.0007(17) -0.0104(18) 0.0136(19)
O3 0.046(3) 0.052(3) 0.0208(19) -0.0065(18) -0.0113(18) 0.025(2)
O4 0.050(4) 0.054(4) 0.032(3) 0.000 0.000 0.036(3)
O5 0.032(3) 0.032(3) 0.009(4) 0.000 0.000 0.0160(16)
O6 0.038(2) 0.032(2) 0.0175(17) -0.0011(16) -0.0063(16) 0.0179(19)
O7 0.140(5) 0.068(4) 0.025(2) 0.000(2) 0.000(3) 0.047(4)
O8 0.058(3) 0.076(3) 0.029(2) -0.011(2) 0.001(2) 0.039(3)
O9 0.075(4) 0.052(3) 0.067(3) 0.005(2) 0.012(3) 0.042(3)
O10 0.053(3) 0.082(4) 0.064(3) -0.028(3) 0.010(3) -0.001(3)
O11 0.043(2) 0.035(2) 0.0255(19) -0.0088(17) -0.0078(17) 0.019(2)
O12 0.030(2) 0.030(2) 0.014(3) 0.000 0.000 0.0151(11)
O100 0.044(3) 0.052(3) 0.029(2) 0.006(2) 0.0045(18) 0.026(2)
Cl1 0.0541(10) 0.0445(10) 0.0279(7) -0.0077(7) 0.0032(7) 0.0199(8)
Cl2 0.0332(8) 0.0332(8) 0.0157(9) 0.000 0.000 0.0166(4)
Fe1 0.0255(4) 0.0306(5) 0.0148(4) -0.0023(3) -0.0021(3) 0.0136(4)
Fe2 0.0330(7) 0.0325(7) 0.0111(5) 0.000 0.000 0.0156(5)

loop_
_atom_type_symbol
_atom_type_description
_atom_type_scat_dispersion_real
_atom_type_scat_dispersion_imag
_atom_type_scat_source
C C 0.0033 0.0016 'International Tables Vol C Tables 4.2.6.8 and 6.1.1.4'
H H 0.0000 0.0000 'International Tables Vol C Tables 4.2.6.8 and 6.1.1.4'
N N 0.0061 0.0033 'International Tables Vol C Tables 4.2.6.8 and 6.1.1.4'
O O 0.0106 0.0060 'International Tables Vol C Tables 4.2.6.8 and 6.1.1.4'
Cl Cl 0.1484 0.1585 'International Tables Vol C Tables 4.2.6.8 and 6.1.1.4'
Fe Fe 0.3463 0.8444 'International Tables Vol C Tables 4.2.6.8 and 6.1.1.4'

loop_
_geom_angle_atom_site_label_1
_geom_angle_atom_site_label_2
_geom_angle_atom_site_label_3
_geom_angle
_geom_angle_site_symmetry_1
_geom_angle_site_symmetry_3
N1 C1 C2 111.2(4) . .
C3 C2 C1 106.4(5) . .
C2 C3 N2 106.4(5) . .
N3 C4 N2 111.1(4) . .
N3 C4 C5 123.3(5) . .
N2 C4 C5 125.6(5) . .
C6 C5 C4 116.0(5) . .
C7 C6 C5 122.3(5) . .
C7 C6 C12 119.3(5) . .
C5 C6 C12 118.2(5) . .
C8 C7 C6 116.2(5) . .
N3 C8 C7 123.2(5) . .
N3 C8 N4 110.2(4) . .
C7 C8 N4 126.5(5) . .
C10 C9 N4 105.9(5) . .
C9 C10 C11 106.5(5) . .
N5 C11 C10 112.0(5) . .
O6 C12 O1 127.9(5) . .
O6 C12 C6 116.6(5) . .
O1 C12 C6 115.6(5) . .
N6 C13 C14 111.7(5) . .
C13 C14 C15 106.0(5) . .
N7 C15 C14 106.9(5) . .
N8 C16 C17 122.5(5) . .
N8 C16 N7 110.7(4) . .
C17 C16 N7 126.8(5) . .
C16 C17 C18 117.0(5) . .
C19 C18 C17 122.0(5) . .
C19 C18 C24 120.3(5) . .
C17 C18 C24 117.7(5) . .
C20 C19 C18 116.3(5) . .
N8 C20 C19 123.1(5) . .
N8 C20 N9 110.5(4) . .
C19 C20 N9 126.4(5) . .
N9 C21 C22 106.5(4) . .
C21 C22 C23 106.3(5) . .
N10 C23 C22 110.6(4) . .
O2 C24 O3 124.9(5) . .
O2 C24 C18 122.5(5) . .
O3 C24 C18 112.6(5) . .
O100 C101 C102 120.9(6) . .
O100 C101 C100 121.6(6) . .
C102 C101 C100 117.4(6) . .
C1 N1 N2 104.8(4) . .
C1 N1 Fe1 143.1(3) . .
N2 N1 Fe1 112.0(3) . .
C3 N2 N1 111.0(4) . .
C3 N2 C4 132.4(4) . .
N1 N2 C4 116.5(4) . .
C4 N3 C8 118.9(4) . .
C4 N3 Fe1 120.2(3) . .
C8 N3 Fe1 120.9(3) . .
C8 N4 C9 132.8(4) . .
C8 N4 N5 116.9(4) . .
C9 N4 N5 110.3(4) . .
C11 N5 N4 105.3(4) . .
C11 N5 Fe1 142.5(4) . .
N4 N5 Fe1 112.1(3) . .
C13 N6 N7 104.3(4) . .
C13 N6 Fe1 142.8(4) . .
N7 N6 Fe1 112.7(3) . .
C15 N7 N6 111.1(4) . .
C15 N7 C16 132.6(5) . .
N6 N7 C16 116.1(4) . .
C20 N8 C16 119.0(4) . .
C20 N8 Fe1 120.8(3) . .
C16 N8 Fe1 120.1(3) . .
N10 N9 C21 111.4(4) . .
N10 N9 C20 116.7(4) . .
C21 N9 C20 131.8(4) . .
C23 N10 N9 105.2(4) . .
C23 N10 Fe1 142.3(3) . .
N9 N10 Fe1 112.1(3) . .
C12 O1 Fe2 130.6(4) . .
Fe2 O5 Fe2 120.000(1) 3_655 4_665
Fe2 O5 Fe2 120.000(2) 3_655 .
Fe2 O5 Fe2 120.000(1) 4_665 .
C12 O6 Fe2 130.0(4) . 3_655
O7 Cl1 O8 109.6(3) . .
O7 Cl1 O9 108.5(3) . .
O8 Cl1 O9 110.3(3) . .
O7 Cl1 O10 108.8(4) . .
O8 Cl1 O10 108.6(3) . .
O9 Cl1 O10 111.0(4) . .
O12 Cl2 O11 109.07(16) . 4_665
O12 Cl2 O11 109.07(16) . .
O11 Cl2 O11 109.87(16) 4_665 .
O12 Cl2 O11 109.07(16) . 3_655
O11 Cl2 O11 109.87(16) 4_665 3_655
O11 Cl2 O11 109.87(16) . 3_655
N8 Fe1 N3 175.46(19) . .
N8 Fe1 N6 80.30(18) . .
N3 Fe1 N6 95.55(18) . .
N8 Fe1 N5 102.14(18) . .
N3 Fe1 N5 79.79(18) . .
N6 Fe1 N5 92.47(19) . .
N8 Fe1 N10 79.81(17) . .
N3 Fe1 N10 104.39(17) . .
N6 Fe1 N10 160.02(16) . .
N5 Fe1 N10 89.89(18) . .
N8 Fe1 N1 98.19(17) . .
N3 Fe1 N1 80.00(17) . .
N6 Fe1 N1 91.82(19) . .
N5 Fe1 N1 159.65(17) . .
N10 Fe1 N1 92.84(18) . .
O5 Fe2 O6 95.52(12) . 11_667
O5 Fe2 O6 95.52(12) . 4_665
O6 Fe2 O6 91.4(2) 11_667 4_665
O5 Fe2 O1 94.91(12) . 8_557
O6 Fe2 O1 87.15(15) 11_667 8_557
O6 Fe2 O1 169.57(17) 4_665 8_557
O5 Fe2 O1 94.91(12) . .
O6 Fe2 O1 169.57(17) 11_667 .
O6 Fe2 O1 87.15(15) 4_665 .
O1 Fe2 O1 92.4(2) 8_557 .
O5 Fe2 O4 179.25(19) . .
O6 Fe2 O4 83.96(16) 11_667 .
O6 Fe2 O4 83.96(16) 4_665 .
O1 Fe2 O4 85.61(17) 8_557 .
O1 Fe2 O4 85.61(17) . .

loop_
_geom_bond_atom_site_label_1
_geom_bond_atom_site_label_2
_geom_bond_distance
_geom_bond_site_symmetry_2
C1 N1 1.323(7) .
C1 C2 1.402(8) .
C2 C3 1.357(7) .
C3 N2 1.369(7) .
C4 N3 1.321(6) .
C4 N2 1.403(6) .
C4 C5 1.385(6) .
C5 C6 1.383(7) .
C6 C7 1.382(8) .
C6 C12 1.527(7) .
C7 C8 1.374(7) .
C8 N3 1.338(7) .
C8 N4 1.401(6) .
C9 C10 1.382(8) .
C9 N4 1.377(7) .
C10 C11 1.380(8) .
C11 N5 1.317(7) .
C12 O6 1.243(7) .
C12 O1 1.265(7) .
C13 N6 1.320(6) .
C13 C14 1.388(8) .
C14 C15 1.369(7) .
C15 N7 1.343(7) .
C16 N8 1.342(7) .
C16 C17 1.368(7) .
C16 N7 1.403(6) .
C17 C18 1.394(7) .
C18 C19 1.376(8) .
C18 C24 1.519(7) .
C19 C20 1.380(7) .
C20 N8 1.339(6) .
C20 N9 1.399(7) .
C21 N9 1.363(7) .
C21 C22 1.380(7) .
C22 C23 1.411(7) .
C23 N10 1.337(7) .
C24 O2 1.221(7) .
C24 O3 1.317(7) .
C100 C101 1.474(10) .
C101 O100 1.214(7) .
C101 C102 1.497(8) .
N1 N2 1.380(5) .
N1 Fe1 1.977(5) .
N3 Fe1 1.901(4) .
N4 N5 1.388(5) .
N5 Fe1 1.982(5) .
N6 N7 1.390(6) .
N6 Fe1 1.964(4) .
N8 Fe1 1.895(4) .
N9 N10 1.385(5) .
N10 Fe1 1.986(4) .
O1 Fe2 2.003(4) .
O4 Fe2 2.072(6) .
O5 Fe2 1.9164(11) 3_655
O5 Fe2 1.9164(12) 4_665
O5 Fe2 1.9164(11) .
O6 Fe2 2.009(4) 3_655
O7 Cl1 1.428(5) .
O8 Cl1 1.428(4) .
O9 Cl1 1.439(5) .
O10 Cl1 1.444(5) .
O11 Cl2 1.442(4) .
O12 Cl2 1.443(5) .
Cl2 O11 1.442(4) 4_665
Cl2 O11 1.442(4) 3_655
Fe2 O6 2.009(4) 11_667
Fe2 O6 2.009(4) 4_665
Fe2 O1 2.003(4) 8_557
